data_1575583
loop_
_publ_author_name
'Fan, Lin'
'Wang, Pengyang'
'He, Chang'
'Chen, Xiaoyu'
'Dai, Linlong'
'Xiong, Daokai'
'Zhong, Guofu'

_publ_section_title
;
 Regiodivergent Lewis acid catalysis of bicyclo[1.1.0]butanes with
 2-naphthols.
;
_journal_issue 39
_journal_name_full 'Chemical science'
_journal_page_first 18255
_journal_page_last 18262
_journal_paper_doi 10.1039/d5sc05468k
_journal_volume 16
_journal_year 2025
_chemical_formula_moiety 'C27 H20 O'
_chemical_formula_sum 'C27 H20 O'
_chemical_formula_weight 360.43
_space_group_crystal_system monoclinic
_space_group_IT_number 15
_space_group_name_Hall '-C 2yc'
_space_group_name_H-M_alt 'C 1 2/c 1'
_atom_sites_solution_hydrogens geom
_atom_sites_solution_primary dual
_audit_creation_date 2025-01-13
_audit_creation_method
;
Olex2 1.5
(compiled 2024.02.16 svn.r378c4104 for OlexSys, GUI svn.r6928)
;
_audit_update_record
;
2025-01-14 deposited with the CCDC.	2025-08-28 downloaded from the CCDC.
;
_cell_angle_alpha 90
_cell_angle_beta 91.794(4)
_cell_angle_gamma 90
_cell_formula_units_Z 16
_cell_length_a 33.532(4)
_cell_length_b 9.7242(12)
_cell_length_c 23.877(2)
_cell_measurement_reflns_used 9983
_cell_measurement_temperature 300.00
_cell_measurement_theta_max 22.83
_cell_measurement_theta_min 2.18
_cell_volume 7781.8(15)
_computing_cell_refinement 'SAINT V8.41 (Bruker, 2024)'
_computing_data_collection 'APEX6 V2024.9-0 (Bruker, 2024)'
_computing_data_reduction 'SAINT V8.41 (Bruker, 2024)'
_computing_molecular_graphics 'Olex2 1.5 (Dolomanov et al., 2009)'
_computing_publication_material 'Olex2 1.5 (Dolomanov et al., 2009)'
_computing_structure_refinement 'SHELXL 2019/3 (Sheldrick, 2015)'
_computing_structure_solution 'SHELXT 2018/2 (Sheldrick, 2018)'
_diffrn_ambient_temperature 300.00
_diffrn_detector CPAD
_diffrn_detector_area_resol_mean 7.41
_diffrn_detector_type 'Bruker PHOTON II'
_diffrn_measured_fraction_theta_full 1.000
_diffrn_measured_fraction_theta_max 1.000
_diffrn_measurement_device 'four-circle diffractometer'
_diffrn_measurement_device_type 'Bruker D8 VENTURE TXS PHOTON II'
_diffrn_measurement_method '\w and \f shutterless scans'
_diffrn_measurement_specimen_support 'nylon loop'
_diffrn_radiation_monochromator 'Helios Multi-layer Optic'
_diffrn_radiation_probe x-ray
_diffrn_radiation_type MoK\a
_diffrn_radiation_wavelength 0.71073
_diffrn_reflns_av_R_equivalents 0.0974
_diffrn_reflns_av_unetI/netI 0.0380
_diffrn_reflns_Laue_measured_fraction_full 1.000
_diffrn_reflns_Laue_measured_fraction_max 1.000
_diffrn_reflns_limit_h_max 40
_diffrn_reflns_limit_h_min -40
_diffrn_reflns_limit_k_max 11
_diffrn_reflns_limit_k_min -11
_diffrn_reflns_limit_l_max 28
_diffrn_reflns_limit_l_min -28
_diffrn_reflns_number 88660
_diffrn_reflns_point_group_measured_fraction_full 1.000
_diffrn_reflns_point_group_measured_fraction_max 1.000
_diffrn_reflns_theta_full 25.242
_diffrn_reflns_theta_max 25.349
_diffrn_reflns_theta_min 2.064
_diffrn_source TXS
_diffrn_source_current 1.6
_diffrn_source_power 0.08
_diffrn_source_type 'Rotaing Anode'
_diffrn_source_voltage 50.0
_diffrn_standards_number 0
_exptl_absorpt_coefficient_mu 0.073
_exptl_absorpt_correction_T_max 0.7456
_exptl_absorpt_correction_T_min 0.7078
_exptl_absorpt_correction_type multi-scan
_exptl_absorpt_process_details
;
SADABS-2016/2 (Bruker,2016/2) was used for absorption correction.
wR2(int) was 0.1462 before and 0.0780 after correction.
The Ratio of minimum to maximum transmission is 0.9493.
The \l/2 correction factor is Not present.
;
_exptl_crystal_density_diffrn 1.231
_exptl_crystal_description block
_exptl_crystal_F_000 3040
_exptl_crystal_size_max 0.13
_exptl_crystal_size_mid 0.12
_exptl_crystal_size_min 0.09
_refine_diff_density_max 0.184
_refine_diff_density_min -0.183
_refine_diff_density_rms 0.038
_refine_ls_extinction_coef 0.00104(8)
_refine_ls_extinction_expression Fc^*^=kFc[1+0.001xFc^2^\l^3^/sin(2\q)]^-1/4^
_refine_ls_extinction_method 'SHELXL-2019/2 (Sheldrick 2019)'
_refine_ls_goodness_of_fit_ref 1.080
_refine_ls_hydrogen_treatment constr
_refine_ls_matrix_type full
_refine_ls_number_parameters 506
_refine_ls_number_reflns 7124
_refine_ls_number_restraints 0
_refine_ls_restrained_S_all 1.080
_refine_ls_R_factor_all 0.0681
_refine_ls_R_factor_gt 0.0440
_refine_ls_shift/su_max 0.001
_refine_ls_shift/su_mean 0.000
_refine_ls_structure_factor_coef Fsqd
_refine_ls_weighting_details 'w=1/[\s^2^(Fo^2^)+(0.0309P)^2^+5.9668P] where P=(Fo^2^+2Fc^2^)/3'
_refine_ls_weighting_scheme calc
_refine_ls_wR_factor_gt 0.0954
_refine_ls_wR_factor_ref 0.1165
_reflns_Friedel_coverage 0.000
_reflns_number_gt 5171
_reflns_number_total 7124
_reflns_threshold_expression 'I > 2\s(I)'
_cod_data_source_file d5sc05468k2.cif
_cod_data_source_block mo_250112lu_lgpz0655399_1_0m
_cod_depositor_comments
;
The following automatic conversions were performed:

data item '_diffrn_radiation_probe' value 'X-ray' was changed to
'x-ray' in accordance with the
/home/data/users/saulius/crontab/automatic-downloads/rss-feeds/RSC/lib/dictionaries/cif_core.dic
dictionary named 'cif_core.dic' version 2.4.2 last updated on
2011-04-26.

Automatic conversion script
Id: cif_fix_values 8170 2020-07-09 18:12:32Z antanas 

 Adding full bibliography for 1575583--1575585.cif.
;
_cod_database_code 1575583
_shelx_shelxl_version_number 2019/3
_shelx_space_group_comment
;
The symmetry employed for this shelxl refinement is uniquely defined
by the following loop, which should always be used as a source of
symmetry information in preference to the above space-group names.
They are only intended as comments.
;
_shelx_estimated_absorpt_t_max 0.993
_shelx_estimated_absorpt_t_min 0.991
_olex2_refinement_description
;
1. Fixed Uiso
 At 1.2 times of:
  All C(H) groups, All C(H,H) groups
2.a Secondary CH2 refined with riding coordinates:
 C17(H17A,H17B), C18(H18A,H18B), C35(H35A,H35B), C43(H43A,H43B)
2.b Aromatic/amide H refined with riding coordinates:
 C1(H1), C2(H2), C3(H3), C8(H8), C9(H9), C12(H12), C13(H13), C14(H14),
 C15(H15), C21(H21), C22(H22), C23(H23), C24(H24), C25(H25), C26(H26), C27(H27),
  C28(H28), C29(H29), C38(H38), C39(H39), C40(H40), C41(H41), C42(H42),
 C46(H46), C47(H47), C48(H48), C49(H49), C50(H50), C51(H51), C52(H52), C53(H53),
  C54(H54)
;
_olex2_submission_special_instructions 'No special instructions were received'
_site XU

loop_
_space_group_symop_operation_xyz
'x, y, z'
'-x, y, -z+1/2'
'x+1/2, y+1/2, z'
'-x+1/2, y+1/2, -z+1/2'
'-x, -y, -z'
'x, -y, z-1/2'
'-x+1/2, -y+1/2, -z'
'x+1/2, -y+1/2, z-1/2'

loop_
_atom_site_label
_atom_site_type_symbol
_atom_site_fract_x
_atom_site_fract_y
_atom_site_fract_z
_atom_site_U_iso_or_equiv
_atom_site_adp_type
_atom_site_occupancy
_atom_site_site_symmetry_order
_atom_site_calc_flag
_atom_site_refinement_flags_posn
_atom_site_refinement_flags_adp
_atom_site_refinement_flags_occupancy
_atom_site_disorder_assembly
_atom_site_disorder_group
O1 O 0.34624(4) 0.72450(17) 0.50865(7) 0.0699(4) Uani 1 1 d . . . . .
C1 C 0.56540(6) 0.6544(2) 0.64095(9) 0.0560(5) Uani 1 1 d . . . . .
H1 H 0.586119 0.632958 0.666264 0.067 Uiso 1 1 calc R U . . .
C2 C 0.55682(6) 0.7898(2) 0.62840(8) 0.0530(5) Uani 1 1 d . . . . .
H2 H 0.571895 0.859827 0.645057 0.064 Uiso 1 1 calc R U . . .
C3 C 0.52592(5) 0.82158(19) 0.59119(8) 0.0471(4) Uani 1 1 d . . . . .
H3 H 0.520187 0.913142 0.583077 0.057 Uiso 1 1 calc R U . . .
C4 C 0.50331(5) 0.71841(17) 0.56575(7) 0.0394(4) Uani 1 1 d . . . . .
C5 C 0.46908(5) 0.75383(17) 0.52658(7) 0.0392(4) Uani 1 1 d . . . . .
C6 C 0.47468(5) 0.78085(17) 0.46399(7) 0.0383(4) Uani 1 1 d . . . . .
C7 C 0.43641(5) 0.81132(17) 0.44452(7) 0.0397(4) Uani 1 1 d . . . . .
C8 C 0.42754(6) 0.83938(18) 0.38835(8) 0.0449(4) Uani 1 1 d . . . . .
H8 H 0.401534 0.857602 0.375821 0.054 Uiso 1 1 calc R U . . .
C9 C 0.45851(6) 0.8392(2) 0.35206(8) 0.0497(5) Uani 1 1 d . . . . .
H9 H 0.453191 0.858197 0.314384 0.060 Uiso 1 1 calc R U . . .
C10 C 0.49804(6) 0.81126(19) 0.37007(8) 0.0473(4) Uani 1 1 d . . . . .
C11 C 0.50705(5) 0.77892(17) 0.42766(7) 0.0405(4) Uani 1 1 d . . . . .
C12 C 0.54710(5) 0.74753(19) 0.44403(8) 0.0481(5) Uani 1 1 d . . . . .
H12 H 0.553256 0.723439 0.480990 0.058 Uiso 1 1 calc R U . . .
C13 C 0.57659(6) 0.7524(2) 0.40608(10) 0.0618(6) Uani 1 1 d . . . . .
H13 H 0.602679 0.731844 0.417513 0.074 Uiso 1 1 calc R U . . .
C14 C 0.56818(7) 0.7879(2) 0.35020(10) 0.0691(6) Uani 1 1 d . . . . .
H14 H 0.588684 0.792715 0.324928 0.083 Uiso 1 1 calc R U . . .
C15 C 0.53009(7) 0.8152(2) 0.33288(9) 0.0630(6) Uani 1 1 d . . . . .
H15 H 0.524867 0.837166 0.295463 0.076 Uiso 1 1 calc R U . . .
C16 C 0.41207(5) 0.79904(18) 0.49723(7) 0.0419(4) Uani 1 1 d . . . . .
C17 C 0.43007(5) 0.66444(19) 0.52237(8) 0.0465(4) Uani 1 1 d . . . . .
H17A H 0.431062 0.587860 0.496423 0.056 Uiso 1 1 calc R U . . .
H17B H 0.419504 0.637324 0.558081 0.056 Uiso 1 1 calc R U . . .
C18 C 0.44066(5) 0.87566(19) 0.54029(8) 0.0455(4) Uani 1 1 d . . . . .
H18A H 0.449691 0.965325 0.528194 0.055 Uiso 1 1 calc R U . . .
H18B H 0.431612 0.877399 0.578479 0.055 Uiso 1 1 calc R U . . .
C19 C 0.36760(5) 0.8200(2) 0.49542(7) 0.0474(5) Uani 1 1 d . . . . .
C20 C 0.35004(5) 0.9556(2) 0.47929(7) 0.0472(5) Uani 1 1 d . . . . .
C21 C 0.30858(6) 0.9674(3) 0.47514(8) 0.0581(5) Uani 1 1 d . . . . .
H21 H 0.292715 0.890446 0.480685 0.070 Uiso 1 1 calc R U . . .
C22 C 0.29103(7) 1.0920(3) 0.46292(9) 0.0690(7) Uani 1 1 d . . . . .
H22 H 0.263375 1.099166 0.460492 0.083 Uiso 1 1 calc R U . . .
C23 C 0.31421(7) 1.2062(3) 0.45428(9) 0.0700(6) Uani 1 1 d . . . . .
H23 H 0.302205 1.290574 0.446599 0.084 Uiso 1 1 calc R U . . .
C24 C 0.35514(7) 1.1958(2) 0.45698(10) 0.0672(6) Uani 1 1 d . . . . .
H24 H 0.370792 1.272670 0.450376 0.081 Uiso 1 1 calc R U . . .
C25 C 0.37293(6) 1.0712(2) 0.46947(9) 0.0589(5) Uani 1 1 d . . . . .
H25 H 0.400615 1.064770 0.471324 0.071 Uiso 1 1 calc R U . . .
C26 C 0.51226(6) 0.58333(19) 0.57879(8) 0.0495(5) Uani 1 1 d . . . . .
H26 H 0.497238 0.512869 0.562358 0.059 Uiso 1 1 calc R U . . .
C27 C 0.54331(6) 0.5517(2) 0.61602(9) 0.0572(5) Uani 1 1 d . . . . .
H27 H 0.549218 0.460250 0.624149 0.069 Uiso 1 1 calc R U . . .
O2 O 0.11093(5) 0.53290(17) 0.73838(7) 0.0765(5) Uani 1 1 d . . . . .
C28 C 0.34231(7) 0.4148(2) 0.87557(11) 0.0735(7) Uani 1 1 d . . . . .
H28 H 0.364924 0.413671 0.899134 0.088 Uiso 1 1 calc R U . . .
C29 C 0.30559(7) 0.4176(2) 0.89769(10) 0.0658(6) Uani 1 1 d . . . . .
H29 H 0.303362 0.418392 0.936409 0.079 Uiso 1 1 calc R U . . .
C30 C 0.27051(6) 0.4193(2) 0.86297(8) 0.0515(5) Uani 1 1 d . . . . .
C31 C 0.27463(5) 0.41812(18) 0.80350(8) 0.0442(4) Uani 1 1 d . . . . .
C32 C 0.23897(5) 0.41846(17) 0.77088(7) 0.0414(4) Uani 1 1 d . . . . .
C33 C 0.20196(5) 0.41895(18) 0.79522(7) 0.0423(4) Uani 1 1 d . . . . .
C34 C 0.17300(5) 0.42050(18) 0.74478(8) 0.0439(4) Uani 1 1 d . . . . .
C35 C 0.19358(5) 0.3111(2) 0.70693(8) 0.0464(4) Uani 1 1 d . . . . .
H35A H 0.200098 0.224844 0.725436 0.056 Uiso 1 1 calc R U . . .
H35B H 0.180656 0.296952 0.670477 0.056 Uiso 1 1 calc R U . . .
C36 C 0.22807(5) 0.42003(18) 0.70811(7) 0.0411(4) Uani 1 1 d . . . . .
C37 C 0.25951(5) 0.42142(18) 0.66521(7) 0.0424(4) Uani 1 1 d . . . . .
C38 C 0.27615(6) 0.3004(2) 0.64606(8) 0.0505(5) Uani 1 1 d . . . . .
H38 H 0.267742 0.216561 0.660230 0.061 Uiso 1 1 calc R U . . .
C39 C 0.30514(6) 0.3031(2) 0.60607(9) 0.0583(5) Uani 1 1 d . . . . .
H39 H 0.316206 0.221322 0.593654 0.070 Uiso 1 1 calc R U . . .
C40 C 0.31758(6) 0.4267(2) 0.58467(9) 0.0598(5) Uani 1 1 d . . . . .
H40 H 0.336875 0.428473 0.557526 0.072 Uiso 1 1 calc R U . . .
C41 C 0.30147(6) 0.5475(2) 0.60347(9) 0.0605(6) Uani 1 1 d . . . . .
H41 H 0.310052 0.631132 0.589298 0.073 Uiso 1 1 calc R U . . .
C42 C 0.27250(6) 0.5449(2) 0.64341(8) 0.0523(5) Uani 1 1 d . . . . .
H42 H 0.261623 0.626985 0.655778 0.063 Uiso 1 1 calc R U . . .
C43 C 0.19381(6) 0.5294(2) 0.70787(8) 0.0512(5) Uani 1 1 d . . . . .
H43A H 0.200565 0.614786 0.726893 0.061 Uiso 1 1 calc R U . . .
H43B H 0.180884 0.545371 0.671545 0.061 Uiso 1 1 calc R U . . .
C44 C 0.12874(6) 0.4283(2) 0.75265(8) 0.0498(5) Uani 1 1 d . . . . .
C45 C 0.10676(5) 0.3103(2) 0.77637(8) 0.0476(4) Uani 1 1 d . . . . .
C46 C 0.12550(6) 0.1901(2) 0.79310(9) 0.0580(5) Uani 1 1 d . . . . .
H46 H 0.153080 0.182920 0.791131 0.070 Uiso 1 1 calc R U . . .
C47 C 0.10382(7) 0.0803(2) 0.81275(10) 0.0675(6) Uani 1 1 d . . . . .
H47 H 0.116809 -0.000296 0.823626 0.081 Uiso 1 1 calc R U . . .
C48 C 0.06308(7) 0.0902(3) 0.81623(10) 0.0679(6) Uani 1 1 d . . . . .
H48 H 0.048453 0.015940 0.829064 0.081 Uiso 1 1 calc R U . . .
C49 C 0.04406(6) 0.2097(3) 0.80075(9) 0.0678(6) Uani 1 1 d . . . . .
H49 H 0.016543 0.216799 0.803644 0.081 Uiso 1 1 calc R U . . .
C50 C 0.06550(6) 0.3192(2) 0.78092(9) 0.0590(5) Uani 1 1 d . . . . .
H50 H 0.052324 0.399766 0.770463 0.071 Uiso 1 1 calc R U . . .
C51 C 0.19802(6) 0.4208(2) 0.85298(8) 0.0509(5) Uani 1 1 d . . . . .
H51 H 0.173016 0.421982 0.868771 0.061 Uiso 1 1 calc R U . . .
C52 C 0.23225(7) 0.4209(2) 0.88584(8) 0.0576(5) Uani 1 1 d . . . . .
H52 H 0.230177 0.422147 0.924588 0.069 Uiso 1 1 calc R U . . .
C53 C 0.31368(6) 0.41552(19) 0.78220(9) 0.0519(5) Uani 1 1 d . . . . .
H53 H 0.316952 0.415208 0.743666 0.062 Uiso 1 1 calc R U . . .
C54 C 0.34635(6) 0.4135(2) 0.81737(10) 0.0640(6) Uani 1 1 d . . . . .
H54 H 0.371684 0.411218 0.802608 0.077 Uiso 1 1 calc R U . . .

loop_
_atom_site_aniso_label
_atom_site_aniso_U_11
_atom_site_aniso_U_22
_atom_site_aniso_U_33
_atom_site_aniso_U_23
_atom_site_aniso_U_13
_atom_site_aniso_U_12
O1 0.0529(9) 0.0793(11) 0.0775(10) 0.0213(8) 0.0025(7) -0.0184(8)
C1 0.0522(12) 0.0569(13) 0.0581(12) 0.0033(10) -0.0119(10) 0.0114(10)
C2 0.0519(11) 0.0489(12) 0.0574(12) -0.0007(9) -0.0126(9) -0.0030(9)
C3 0.0521(11) 0.0361(10) 0.0526(11) 0.0033(8) -0.0083(9) 0.0002(8)
C4 0.0438(10) 0.0351(9) 0.0391(9) -0.0002(7) 0.0008(7) 0.0017(8)
C5 0.0421(9) 0.0356(9) 0.0398(9) 0.0007(7) -0.0007(7) 0.0003(7)
C6 0.0433(10) 0.0298(9) 0.0418(9) 0.0009(7) -0.0006(7) -0.0011(7)
C7 0.0424(10) 0.0332(9) 0.0434(9) 0.0010(7) -0.0015(7) -0.0033(7)
C8 0.0460(10) 0.0412(10) 0.0471(10) 0.0027(8) -0.0049(8) 0.0003(8)
C9 0.0616(12) 0.0463(11) 0.0408(10) 0.0048(8) -0.0017(9) 0.0021(9)
C10 0.0570(12) 0.0385(10) 0.0468(10) 0.0026(8) 0.0064(9) 0.0010(9)
C11 0.0451(10) 0.0296(9) 0.0469(10) -0.0012(7) 0.0036(8) -0.0004(7)
C12 0.0466(11) 0.0407(10) 0.0570(11) -0.0007(8) 0.0016(9) 0.0030(8)
C13 0.0478(12) 0.0588(13) 0.0794(16) -0.0033(11) 0.0139(11) 0.0076(10)
C14 0.0660(15) 0.0708(16) 0.0721(15) 0.0030(12) 0.0276(12) 0.0046(12)
C15 0.0715(15) 0.0648(14) 0.0536(12) 0.0060(10) 0.0173(11) 0.0040(12)
C16 0.0400(9) 0.0424(10) 0.0432(10) 0.0020(8) 0.0008(7) -0.0021(8)
C17 0.0496(11) 0.0448(11) 0.0448(10) 0.0062(8) -0.0003(8) -0.0069(9)
C18 0.0461(10) 0.0454(11) 0.0448(10) -0.0040(8) -0.0002(8) 0.0039(8)
C19 0.0426(10) 0.0605(12) 0.0392(10) 0.0019(9) 0.0017(8) -0.0075(9)
C20 0.0387(10) 0.0652(13) 0.0377(10) -0.0011(9) 0.0023(8) 0.0026(9)
C21 0.0418(11) 0.0841(16) 0.0485(11) 0.0004(10) 0.0024(9) 0.0008(11)
C22 0.0460(12) 0.101(2) 0.0595(13) -0.0029(13) -0.0027(10) 0.0191(13)
C23 0.0704(15) 0.0783(17) 0.0610(14) -0.0030(12) -0.0040(11) 0.0257(13)
C24 0.0628(14) 0.0620(14) 0.0767(15) 0.0031(12) -0.0021(11) 0.0100(11)
C25 0.0451(11) 0.0609(13) 0.0706(14) 0.0048(11) 0.0003(10) 0.0044(10)
C26 0.0571(12) 0.0353(10) 0.0556(11) -0.0034(8) -0.0048(9) 0.0038(9)
C27 0.0646(13) 0.0406(11) 0.0658(13) 0.0037(9) -0.0087(10) 0.0124(10)
O2 0.0596(9) 0.0698(11) 0.1004(13) 0.0249(9) 0.0098(8) 0.0199(8)
C28 0.0663(15) 0.0706(16) 0.0819(17) 0.0070(13) -0.0245(13) -0.0068(12)
C29 0.0745(16) 0.0651(15) 0.0567(13) 0.0004(11) -0.0136(11) -0.0040(12)
C30 0.0628(13) 0.0421(11) 0.0494(11) 0.0003(8) -0.0029(9) -0.0028(9)
C31 0.0488(11) 0.0327(9) 0.0510(11) 0.0002(8) -0.0009(8) -0.0027(8)
C32 0.0464(10) 0.0325(9) 0.0456(10) 0.0006(7) 0.0052(8) 0.0001(8)
C33 0.0459(10) 0.0353(9) 0.0460(10) 0.0001(8) 0.0054(8) 0.0008(8)
C34 0.0442(10) 0.0411(10) 0.0466(10) 0.0038(8) 0.0057(8) 0.0046(8)
C35 0.0462(10) 0.0484(11) 0.0449(10) -0.0027(8) 0.0045(8) -0.0035(9)
C36 0.0447(10) 0.0366(9) 0.0423(9) 0.0013(7) 0.0040(8) 0.0005(8)
C37 0.0440(10) 0.0432(10) 0.0400(9) -0.0006(8) 0.0032(8) -0.0021(8)
C38 0.0531(11) 0.0442(11) 0.0545(11) 0.0032(9) 0.0079(9) 0.0033(9)
C39 0.0525(12) 0.0590(13) 0.0640(13) -0.0041(10) 0.0128(10) 0.0104(10)
C40 0.0481(11) 0.0730(15) 0.0594(13) 0.0008(11) 0.0167(10) -0.0007(11)
C41 0.0604(13) 0.0577(13) 0.0644(13) 0.0051(10) 0.0190(11) -0.0109(11)
C42 0.0595(12) 0.0428(11) 0.0554(12) -0.0007(9) 0.0134(9) -0.0049(9)
C43 0.0538(11) 0.0477(11) 0.0522(11) 0.0104(9) 0.0064(9) 0.0057(9)
C44 0.0470(11) 0.0528(12) 0.0497(11) 0.0027(9) 0.0025(9) 0.0100(9)
C45 0.0423(10) 0.0566(12) 0.0440(10) 0.0015(9) 0.0027(8) 0.0041(9)
C46 0.0419(11) 0.0633(14) 0.0691(13) 0.0108(11) 0.0079(9) 0.0019(10)
C47 0.0587(13) 0.0609(14) 0.0837(16) 0.0142(12) 0.0138(12) 0.0001(11)
C48 0.0569(13) 0.0773(17) 0.0703(15) 0.0065(12) 0.0135(11) -0.0134(12)
C49 0.0419(11) 0.0964(19) 0.0658(14) 0.0039(13) 0.0114(10) -0.0035(12)
C50 0.0450(11) 0.0760(15) 0.0564(12) 0.0022(11) 0.0058(9) 0.0109(11)
C51 0.0574(12) 0.0491(11) 0.0468(11) -0.0006(9) 0.0121(9) 0.0011(9)
C52 0.0753(15) 0.0564(13) 0.0412(10) -0.0019(9) 0.0035(10) -0.0008(11)
C53 0.0491(11) 0.0451(11) 0.0616(12) 0.0006(9) 0.0009(9) -0.0066(9)
C54 0.0478(12) 0.0579(14) 0.0857(17) 0.0039(12) -0.0060(11) -0.0082(10)

loop_
_atom_type_symbol
_atom_type_description
_atom_type_scat_dispersion_real
_atom_type_scat_dispersion_imag
_atom_type_scat_source
C C 0.0033 0.0016 'International Tables Vol C Tables 4.2.6.8 and 6.1.1.4'
H H 0.0000 0.0000 'International Tables Vol C Tables 4.2.6.8 and 6.1.1.4'
O O 0.0106 0.0060 'International Tables Vol C Tables 4.2.6.8 and 6.1.1.4'

loop_
_geom_angle_atom_site_label_1
_geom_angle_atom_site_label_2
_geom_angle_atom_site_label_3
_geom_angle
_geom_angle_site_symmetry_1
_geom_angle_site_symmetry_3
_geom_angle_publ_flag
C2 C1 H1 120.1 . . ?
C27 C1 H1 120.1 . . ?
C27 C1 C2 119.73(18) . . ?
C1 C2 H2 119.9 . . ?
C3 C2 C1 120.12(18) . . ?
C3 C2 H2 119.9 . . ?
C2 C3 H3 119.7 . . ?
C2 C3 C4 120.66(17) . . ?
C4 C3 H3 119.7 . . ?
C3 C4 C5 120.33(15) . . ?
C26 C4 C3 118.52(17) . . ?
C26 C4 C5 121.11(16) . . ?
C4 C5 C6 122.19(15) . . ?
C4 C5 C17 122.20(14) . . ?
C4 C5 C18 120.29(14) . . ?
C6 C5 C17 99.17(13) . . ?
C6 C5 C18 99.69(13) . . ?
C18 C5 C17 85.45(13) . . ?
C7 C6 C5 102.91(14) . . ?
C7 C6 C11 121.32(16) . . ?
C11 C6 C5 135.76(16) . . ?
C6 C7 C8 122.27(16) . . ?
C6 C7 C16 102.75(14) . . ?
C8 C7 C16 134.94(16) . . ?
C7 C8 H8 121.2 . . ?
C9 C8 C7 117.70(17) . . ?
C9 C8 H8 121.2 . . ?
C8 C9 H9 119.0 . . ?
C8 C9 C10 122.07(17) . . ?
C10 C9 H9 119.0 . . ?
C9 C10 C11 120.26(17) . . ?
C9 C10 C15 121.96(18) . . ?
C15 C10 C11 117.78(18) . . ?
C6 C11 C10 116.34(16) . . ?
C6 C11 C12 124.94(17) . . ?
C12 C11 C10 118.71(16) . . ?
C11 C12 H12 119.7 . . ?
C13 C12 C11 120.60(19) . . ?
C13 C12 H12 119.7 . . ?
C12 C13 H13 119.5 . . ?
C12 C13 C14 120.9(2) . . ?
C14 C13 H13 119.5 . . ?
C13 C14 H14 120.0 . . ?
C15 C14 C13 119.9(2) . . ?
C15 C14 H14 120.0 . . ?
C10 C15 H15 119.0 . . ?
C14 C15 C10 122.0(2) . . ?
C14 C15 H15 119.0 . . ?
C7 C16 C17 99.98(14) . . ?
C7 C16 C18 99.88(13) . . ?
C17 C16 C18 85.70(13) . . ?
C19 C16 C7 121.40(15) . . ?
C19 C16 C17 119.86(15) . . ?
C19 C16 C18 122.56(15) . . ?
C5 C17 H17A 114.9 . . ?
C5 C17 H17B 114.9 . . ?
C16 C17 C5 82.60(13) . . ?
C16 C17 H17A 114.9 . . ?
C16 C17 H17B 114.9 . . ?
H17A C17 H17B 111.9 . . ?
C5 C18 C16 82.35(13) . . ?
C5 C18 H18A 114.9 . . ?
C5 C18 H18B 114.9 . . ?
C16 C18 H18A 114.9 . . ?
C16 C18 H18B 114.9 . . ?
H18A C18 H18B 112.0 . . ?
O1 C19 C16 118.60(18) . . ?
O1 C19 C20 120.66(17) . . ?
C20 C19 C16 120.72(16) . . ?
C21 C20 C19 118.42(18) . . ?
C25 C20 C19 123.05(17) . . ?
C25 C20 C21 118.51(19) . . ?
C20 C21 H21 119.8 . . ?
C22 C21 C20 120.4(2) . . ?
C22 C21 H21 119.8 . . ?
C21 C22 H22 119.9 . . ?
C23 C22 C21 120.2(2) . . ?
C23 C22 H22 119.9 . . ?
C22 C23 H23 119.9 . . ?
C22 C23 C24 120.1(2) . . ?
C24 C23 H23 119.9 . . ?
C23 C24 H24 120.0 . . ?
C23 C24 C25 119.9(2) . . ?
C25 C24 H24 120.0 . . ?
C20 C25 H25 119.6 . . ?
C24 C25 C20 120.7(2) . . ?
C24 C25 H25 119.6 . . ?
C4 C26 H26 119.6 . . ?
C4 C26 C27 120.73(18) . . ?
C27 C26 H26 119.6 . . ?
C1 C27 C26 120.24(18) . . ?
C1 C27 H27 119.9 . . ?
C26 C27 H27 119.9 . . ?
C29 C28 H28 119.9 . . ?
C29 C28 C54 120.3(2) . . ?
C54 C28 H28 119.9 . . ?
C28 C29 H29 119.3 . . ?
C28 C29 C30 121.3(2) . . ?
C30 C29 H29 119.3 . . ?
C29 C30 C31 118.42(19) . . ?
C52 C30 C29 121.47(19) . . ?
C52 C30 C31 120.11(18) . . ?
C32 C31 C30 116.27(17) . . ?
C32 C31 C53 125.41(17) . . ?
C53 C31 C30 118.32(17) . . ?
C31 C32 C36 135.60(16) . . ?
C33 C32 C31 121.64(16) . . ?
C33 C32 C36 102.76(15) . . ?
C32 C33 C34 103.04(15) . . ?
C32 C33 C51 122.02(17) . . ?
C51 C33 C34 134.93(17) . . ?
C33 C34 C35 99.64(14) . . ?
C33 C34 C43 99.69(15) . . ?
C43 C34 C35 85.52(13) . . ?
C44 C34 C33 120.60(15) . . ?
C44 C34 C35 124.05(16) . . ?
C44 C34 C43 119.87(15) . . ?
C34 C35 H35A 114.9 . . ?
C34 C35 H35B 114.9 . . ?
H35A C35 H35B 111.9 . . ?
C36 C35 C34 82.49(13) . . ?
C36 C35 H35A 114.9 . . ?
C36 C35 H35B 114.9 . . ?
C32 C36 C35 99.44(14) . . ?
C32 C36 C43 99.37(14) . . ?
C37 C36 C32 121.30(15) . . ?
C37 C36 C35 122.03(15) . . ?
C37 C36 C43 121.70(15) . . ?
C43 C36 C35 85.30(14) . . ?
C38 C37 C36 121.26(16) . . ?
C42 C37 C36 120.21(16) . . ?
C42 C37 C38 118.53(16) . . ?
C37 C38 H38 119.7 . . ?
C39 C38 C37 120.68(18) . . ?
C39 C38 H38 119.7 . . ?
C38 C39 H39 120.0 . . ?
C40 C39 C38 120.03(19) . . ?
C40 C39 H39 120.0 . . ?
C39 C40 H40 120.1 . . ?
C41 C40 C39 119.89(18) . . ?
C41 C40 H40 120.1 . . ?
C40 C41 H41 120.0 . . ?
C40 C41 C42 120.09(19) . . ?
C42 C41 H41 120.0 . . ?
C37 C42 H42 119.6 . . ?
C41 C42 C37 120.77(19) . . ?
C41 C42 H42 119.6 . . ?
C34 C43 C36 82.99(13) . . ?
C34 C43 H43A 114.8 . . ?
C34 C43 H43B 114.8 . . ?
C36 C43 H43A 114.8 . . ?
C36 C43 H43B 114.8 . . ?
H43A C43 H43B 111.9 . . ?
O2 C44 C34 118.87(18) . . ?
O2 C44 C45 120.33(18) . . ?
C45 C44 C34 120.80(16) . . ?
C46 C45 C44 122.52(17) . . ?
C46 C45 C50 118.27(19) . . ?
C50 C45 C44 119.19(18) . . ?
C45 C46 H46 119.6 . . ?
C45 C46 C47 120.85(19) . . ?
C47 C46 H46 119.6 . . ?
C46 C47 H47 120.0 . . ?
C48 C47 C46 120.1(2) . . ?
C48 C47 H47 120.0 . . ?
C47 C48 H48 120.1 . . ?
C49 C48 C47 119.8(2) . . ?
C49 C48 H48 120.1 . . ?
C48 C49 H49 119.8 . . ?
C48 C49 C50 120.3(2) . . ?
C50 C49 H49 119.8 . . ?
C45 C50 H50 119.7 . . ?
C49 C50 C45 120.6(2) . . ?
C49 C50 H50 119.7 . . ?
C33 C51 H51 121.2 . . ?
C52 C51 C33 117.67(18) . . ?
C52 C51 H51 121.2 . . ?
C30 C52 H52 118.9 . . ?
C51 C52 C30 122.30(18) . . ?
C51 C52 H52 118.9 . . ?
C31 C53 H53 119.6 . . ?
C54 C53 C31 120.9(2) . . ?
C54 C53 H53 119.6 . . ?
C28 C54 H54 119.6 . . ?
C53 C54 C28 120.8(2) . . ?
C53 C54 H54 119.6 . . ?

loop_
_geom_bond_atom_site_label_1
_geom_bond_atom_site_label_2
_geom_bond_distance
_geom_bond_site_symmetry_2
_geom_bond_publ_flag
O1 C19 1.221(2) . ?
C1 H1 0.9300 . ?
C1 C2 1.379(3) . ?
C1 C27 1.369(3) . ?
C2 H2 0.9300 . ?
C2 C3 1.379(3) . ?
C3 H3 0.9300 . ?
C3 C4 1.386(2) . ?
C4 C5 1.498(2) . ?
C4 C26 1.381(2) . ?
C5 C6 1.535(2) . ?
C5 C17 1.571(2) . ?
C5 C18 1.562(2) . ?
C6 C7 1.383(2) . ?
C6 C11 1.411(2) . ?
C7 C8 1.392(2) . ?
C7 C16 1.526(2) . ?
C8 H8 0.9300 . ?
C8 C9 1.373(3) . ?
C9 H9 0.9300 . ?
C9 C10 1.407(3) . ?
C10 C11 1.433(3) . ?
C10 C15 1.416(3) . ?
C11 C12 1.420(2) . ?
C12 H12 0.9300 . ?
C12 C13 1.363(3) . ?
C13 H13 0.9300 . ?
C13 C14 1.398(3) . ?
C14 H14 0.9300 . ?
C14 C15 1.356(3) . ?
C15 H15 0.9300 . ?
C16 C17 1.554(2) . ?
C16 C18 1.571(2) . ?
C16 C19 1.504(2) . ?
C17 H17A 0.9700 . ?
C17 H17B 0.9700 . ?
C18 H18A 0.9700 . ?
C18 H18B 0.9700 . ?
C19 C20 1.490(3) . ?
C20 C21 1.395(3) . ?
C20 C25 1.386(3) . ?
C21 H21 0.9300 . ?
C21 C22 1.375(3) . ?
C22 H22 0.9300 . ?
C22 C23 1.374(3) . ?
C23 H23 0.9300 . ?
C23 C24 1.376(3) . ?
C24 H24 0.9300 . ?
C24 C25 1.378(3) . ?
C25 H25 0.9300 . ?
C26 H26 0.9300 . ?
C26 C27 1.382(3) . ?
C27 H27 0.9300 . ?
O2 C44 1.222(2) . ?
C28 H28 0.9300 . ?
C28 C29 1.355(3) . ?
C28 C54 1.400(3) . ?
C29 H29 0.9300 . ?
C29 C30 1.418(3) . ?
C30 C31 1.431(3) . ?
C30 C52 1.410(3) . ?
C31 C32 1.406(3) . ?
C31 C53 1.420(3) . ?
C32 C33 1.386(2) . ?
C32 C36 1.532(2) . ?
C33 C34 1.523(3) . ?
C33 C51 1.390(3) . ?
C34 C35 1.569(2) . ?
C34 C43 1.557(3) . ?
C34 C44 1.504(3) . ?
C35 H35A 0.9700 . ?
C35 H35B 0.9700 . ?
C35 C36 1.568(2) . ?
C36 C37 1.493(2) . ?
C36 C43 1.565(3) . ?
C37 C38 1.386(2) . ?
C37 C42 1.384(3) . ?
C38 H38 0.9300 . ?
C38 C39 1.384(3) . ?
C39 H39 0.9300 . ?
C39 C40 1.376(3) . ?
C40 H40 0.9300 . ?
C40 C41 1.374(3) . ?
C41 H41 0.9300 . ?
C41 C42 1.383(3) . ?
C42 H42 0.9300 . ?
C43 H43A 0.9700 . ?
C43 H43B 0.9700 . ?
C44 C45 1.486(3) . ?
C45 C46 1.380(3) . ?
C45 C50 1.394(3) . ?
C46 H46 0.9300 . ?
C46 C47 1.382(3) . ?
C47 H47 0.9300 . ?
C47 C48 1.375(3) . ?
C48 H48 0.9300 . ?
C48 C49 1.371(3) . ?
C49 H49 0.9300 . ?
C49 C50 1.377(3) . ?
C50 H50 0.9300 . ?
C51 H51 0.9300 . ?
C51 C52 1.370(3) . ?
C52 H52 0.9300 . ?
C53 H53 0.9300 . ?
C53 C54 1.360(3) . ?
C54 H54 0.9300 . ?

loop_
_geom_torsion_atom_site_label_1
_geom_torsion_atom_site_label_2
_geom_torsion_atom_site_label_3
_geom_torsion_atom_site_label_4
_geom_torsion
_geom_torsion_site_symmetry_1
_geom_torsion_site_symmetry_2
_geom_torsion_site_symmetry_3
_geom_torsion_site_symmetry_4
_geom_torsion_publ_flag
O1 C19 C20 C21 -5.3(3) . . . . ?
O1 C19 C20 C25 173.20(19) . . . . ?
C1 C2 C3 C4 -0.4(3) . . . . ?
C2 C1 C27 C26 -0.6(3) . . . . ?
C2 C3 C4 C5 178.31(17) . . . . ?
C2 C3 C4 C26 0.4(3) . . . . ?
C3 C4 C5 C6 86.2(2) . . . . ?
C3 C4 C5 C17 -145.53(18) . . . . ?
C3 C4 C5 C18 -40.5(2) . . . . ?
C3 C4 C26 C27 -0.6(3) . . . . ?
C4 C5 C6 C7 -179.02(15) . . . . ?
C4 C5 C6 C11 1.8(3) . . . . ?
C4 C5 C17 C16 159.17(16) . . . . ?
C4 C5 C18 C16 -160.44(16) . . . . ?
C4 C26 C27 C1 0.7(3) . . . . ?
C5 C4 C26 C27 -178.44(18) . . . . ?
C5 C6 C7 C8 -178.23(16) . . . . ?
C5 C6 C7 C16 -0.13(16) . . . . ?
C5 C6 C11 C10 179.55(18) . . . . ?
C5 C6 C11 C12 -0.4(3) . . . . ?
C6 C5 C17 C16 -63.16(13) . . . . ?
C6 C5 C18 C16 63.04(13) . . . . ?
C6 C7 C8 C9 -1.5(3) . . . . ?
C6 C7 C16 C17 -43.79(16) . . . . ?
C6 C7 C16 C18 43.54(16) . . . . ?
C6 C7 C16 C19 -178.19(16) . . . . ?
C6 C11 C12 C13 -178.00(18) . . . . ?
C7 C6 C11 C10 0.5(2) . . . . ?
C7 C6 C11 C12 -179.40(17) . . . . ?
C7 C8 C9 C10 0.3(3) . . . . ?
C7 C16 C17 C5 63.62(14) . . . . ?
C7 C16 C18 C5 -63.45(14) . . . . ?
C7 C16 C19 O1 118.5(2) . . . . ?
C7 C16 C19 C20 -63.2(2) . . . . ?
C8 C7 C16 C17 133.9(2) . . . . ?
C8 C7 C16 C18 -138.7(2) . . . . ?
C8 C7 C16 C19 -0.5(3) . . . . ?
C8 C9 C10 C11 1.3(3) . . . . ?
C8 C9 C10 C15 -178.08(19) . . . . ?
C9 C10 C11 C6 -1.6(3) . . . . ?
C9 C10 C11 C12 178.28(17) . . . . ?
C9 C10 C15 C14 -179.8(2) . . . . ?
C10 C11 C12 C13 2.1(3) . . . . ?
C11 C6 C7 C8 1.1(3) . . . . ?
C11 C6 C7 C16 179.17(15) . . . . ?
C11 C10 C15 C14 0.8(3) . . . . ?
C11 C12 C13 C14 -0.2(3) . . . . ?
C12 C13 C14 C15 -1.4(4) . . . . ?
C13 C14 C15 C10 1.0(4) . . . . ?
C15 C10 C11 C6 177.73(17) . . . . ?
C15 C10 C11 C12 -2.3(3) . . . . ?
C16 C7 C8 C9 -178.88(18) . . . . ?
C16 C19 C20 C21 176.37(17) . . . . ?
C16 C19 C20 C25 -5.1(3) . . . . ?
C17 C5 C6 C7 43.29(16) . . . . ?
C17 C5 C6 C11 -135.9(2) . . . . ?
C17 C5 C18 C16 -35.51(12) . . . . ?
C17 C16 C18 C5 35.95(12) . . . . ?
C17 C16 C19 O1 -7.3(3) . . . . ?
C17 C16 C19 C20 171.07(16) . . . . ?
C18 C5 C6 C7 -43.62(16) . . . . ?
C18 C5 C6 C11 137.2(2) . . . . ?
C18 C5 C17 C16 35.94(12) . . . . ?
C18 C16 C17 C5 -35.67(12) . . . . ?
C18 C16 C19 O1 -112.6(2) . . . . ?
C18 C16 C19 C20 65.8(2) . . . . ?
C19 C16 C17 C5 -161.06(16) . . . . ?
C19 C16 C18 C5 158.93(17) . . . . ?
C19 C20 C21 C22 176.99(18) . . . . ?
C19 C20 C25 C24 -177.21(19) . . . . ?
C20 C21 C22 C23 0.4(3) . . . . ?
C21 C20 C25 C24 1.3(3) . . . . ?
C21 C22 C23 C24 1.0(3) . . . . ?
C22 C23 C24 C25 -1.3(4) . . . . ?
C23 C24 C25 C20 0.1(3) . . . . ?
C25 C20 C21 C22 -1.6(3) . . . . ?
C26 C4 C5 C6 -95.9(2) . . . . ?
C26 C4 C5 C17 32.3(3) . . . . ?
C26 C4 C5 C18 137.33(18) . . . . ?
C27 C1 C2 C3 0.5(3) . . . . ?
O2 C44 C45 C46 -180.0(2) . . . . ?
O2 C44 C45 C50 1.5(3) . . . . ?
C28 C29 C30 C31 -0.1(3) . . . . ?
C28 C29 C30 C52 179.4(2) . . . . ?
C29 C28 C54 C53 0.2(4) . . . . ?
C29 C30 C31 C32 179.36(18) . . . . ?
C29 C30 C31 C53 -0.1(3) . . . . ?
C29 C30 C52 C51 -179.1(2) . . . . ?
C30 C31 C32 C33 -0.4(3) . . . . ?
C30 C31 C32 C36 178.75(18) . . . . ?
C30 C31 C53 C54 0.3(3) . . . . ?
C31 C30 C52 C51 0.3(3) . . . . ?
C31 C32 C33 C34 179.50(16) . . . . ?
C31 C32 C33 C51 0.8(3) . . . . ?
C31 C32 C36 C35 137.0(2) . . . . ?
C31 C32 C36 C37 0.1(3) . . . . ?
C31 C32 C36 C43 -136.2(2) . . . . ?
C31 C53 C54 C28 -0.4(3) . . . . ?
C32 C31 C53 C54 -179.08(19) . . . . ?
C32 C33 C34 C35 43.49(17) . . . . ?
C32 C33 C34 C43 -43.56(17) . . . . ?
C32 C33 C34 C44 -177.03(16) . . . . ?
C32 C33 C51 C52 -0.6(3) . . . . ?
C32 C36 C37 C38 86.8(2) . . . . ?
C32 C36 C37 C42 -93.6(2) . . . . ?
C32 C36 C43 C34 -63.08(14) . . . . ?
C33 C32 C36 C35 -43.68(16) . . . . ?
C33 C32 C36 C37 179.41(16) . . . . ?
C33 C32 C36 C43 43.06(17) . . . . ?
C33 C34 C35 C36 -63.43(14) . . . . ?
C33 C34 C43 C36 63.36(14) . . . . ?
C33 C34 C44 O2 111.5(2) . . . . ?
C33 C34 C44 C45 -69.6(2) . . . . ?
C33 C51 C52 C30 0.0(3) . . . . ?
C34 C33 C51 C52 -178.79(19) . . . . ?
C34 C35 C36 C32 63.29(14) . . . . ?
C34 C35 C36 C37 -160.22(17) . . . . ?
C34 C35 C36 C43 -35.44(12) . . . . ?
C34 C44 C45 C46 1.2(3) . . . . ?
C34 C44 C45 C50 -177.38(18) . . . . ?
C35 C34 C43 C36 -35.67(13) . . . . ?
C35 C34 C44 O2 -119.1(2) . . . . ?
C35 C34 C44 C45 59.8(2) . . . . ?
C35 C36 C37 C38 -40.6(3) . . . . ?
C35 C36 C37 C42 139.00(19) . . . . ?
C35 C36 C43 C34 35.74(13) . . . . ?
C36 C32 C33 C34 0.09(17) . . . . ?
C36 C32 C33 C51 -178.60(16) . . . . ?
C36 C37 C38 C39 179.67(18) . . . . ?
C36 C37 C42 C41 -179.68(19) . . . . ?
C37 C36 C43 C34 160.81(17) . . . . ?
C37 C38 C39 C40 -0.3(3) . . . . ?
C38 C37 C42 C41 -0.1(3) . . . . ?
C38 C39 C40 C41 0.6(3) . . . . ?
C39 C40 C41 C42 -0.6(3) . . . . ?
C40 C41 C42 C37 0.4(3) . . . . ?
C42 C37 C38 C39 0.1(3) . . . . ?
C43 C34 C35 C36 35.66(13) . . . . ?
C43 C34 C44 O2 -12.9(3) . . . . ?
C43 C34 C44 C45 166.01(17) . . . . ?
C43 C36 C37 C38 -146.41(18) . . . . ?
C43 C36 C37 C42 33.2(3) . . . . ?
C44 C34 C35 C36 159.03(17) . . . . ?
C44 C34 C43 C36 -162.73(17) . . . . ?
C44 C45 C46 C47 -177.2(2) . . . . ?
C44 C45 C50 C49 177.53(19) . . . . ?
C45 C46 C47 C48 -0.5(4) . . . . ?
C46 C45 C50 C49 -1.1(3) . . . . ?
C46 C47 C48 C49 -0.7(4) . . . . ?
C47 C48 C49 C50 1.0(4) . . . . ?
C48 C49 C50 C45 -0.1(3) . . . . ?
C50 C45 C46 C47 1.3(3) . . . . ?
C51 C33 C34 C35 -138.1(2) . . . . ?
C51 C33 C34 C43 134.9(2) . . . . ?
C51 C33 C34 C44 1.4(3) . . . . ?
C52 C30 C31 C32 -0.1(3) . . . . ?
C52 C30 C31 C53 -179.58(18) . . . . ?
C53 C31 C32 C33 178.99(17) . . . . ?
C53 C31 C32 C36 -1.8(3) . . . . ?
C54 C28 C29 C30 0.0(4) . . . . ?
